data_7156934
loop_
_publ_author_name
'Golubev, Artem A.'
'Smetanin, Ilia A.'
'Agafonova, Anastasiya V.'
'Rostovskii, Nikolai V.'
'Khlebnikov, Alexander F.'
'Starova, Galina L.'
'Novikov, Mikhail S.'

_publ_section_title
;
 [2 + 1 + 1] Assembly of spiro \b-lactams by Rh(ii)-catalyzed reaction of
 diazocarbonyl compounds with azirines/isoxazoles.
;
_journal_issue 28
_journal_name_full 'Organic &amp; biomolecular chemistry'
_journal_page_first 6821
_journal_page_last 6830
_journal_paper_doi 10.1039/c9ob01301f
_journal_volume 17
_journal_year 2019
_chemical_formula_moiety 'C23 H22 Br N O9'
_chemical_formula_sum 'C23 H22 Br N O9'
_chemical_formula_weight 536.32
_space_group_crystal_system monoclinic
_space_group_IT_number 14
_space_group_name_Hall '-P 2yn'
_space_group_name_H-M_alt 'P 1 21/n 1'
_symmetry_space_group_name_Hall '-P 2yn'
_symmetry_space_group_name_H-M 'P 1 21/n 1'
_atom_sites_solution_hydrogens geom
_atom_sites_solution_primary dual
_audit_creation_date 2019-01-24
_audit_creation_method
;
Olex2 1.2
(compiled 2018.05.29 svn.r3508 for OlexSys, GUI svn.r5506)
;
_audit_update_record
;
2019-01-24 deposited with the CCDC.    2019-06-21 downloaded from the CCDC.
;
_cell_angle_alpha 90
_cell_angle_beta 91.1330(10)
_cell_angle_gamma 90
_cell_formula_units_Z 4
_cell_length_a 11.66080(10)
_cell_length_b 15.21840(10)
_cell_length_c 13.20380(10)
_cell_measurement_reflns_used 18645
_cell_measurement_temperature 100(2)
_cell_measurement_theta_max 72.7170
_cell_measurement_theta_min 2.8660
_cell_volume 2342.67(3)
_computing_cell_refinement 'CrysAlisPro 1.171.39.46e (Rigaku OD, 2018)'
_computing_data_collection 'CrysAlisPro 1.171.39.46e (Rigaku OD, 2018)'
_computing_data_reduction 'CrysAlisPro 1.171.39.46e (Rigaku OD, 2018)'
_computing_molecular_graphics 'Olex2 (Dolomanov et al., 2009)'
_computing_publication_material 'Olex2 (Dolomanov et al., 2009)'
_computing_structure_refinement 'ShelXL (Sheldrick, 2015)'
_computing_structure_solution 'ShelXT (Sheldrick, 2015)'
_diffrn_ambient_environment N~2~
_diffrn_ambient_temperature 100(2)
_diffrn_detector 'CCD plate'
_diffrn_detector_type HyPix3000
_diffrn_measured_fraction_theta_full 0.997
_diffrn_measured_fraction_theta_max 0.993
_diffrn_measurement_details
;
List of Runs (angles in degrees, time in seconds):

  # Type    Start    End  Width  t~exp~   \w     \q     \k     \f   Frames
#--------------------------------------------------------------------------
  1  \w    -96.00 -16.00   0.50    0.20    --  -38.70 -68.00 -25.00  160
  2  \w     19.00  52.00   0.50    0.20    --   38.70 -68.00 -25.00   66
  3  \w     16.00  42.00   0.50    0.20    --   38.70  68.00 107.00   52
  4  \w     61.00  96.00   0.50    0.20    --   38.70  68.00 107.00   70
  5  \w     73.00 128.00   0.50    0.20    --  104.92 -68.00 -25.00  110
  6  \w     81.00 157.00   0.50    0.20    --  104.92  68.00 107.00  152
  7  \w    -62.00 -21.00   0.50    0.20    --  -38.70  68.00 107.00   82
  8  \w    -26.00  32.00   0.50    0.20    --  -38.70  21.00  60.00  116
  9  \w    -26.00   5.00   0.50    0.20    --  -38.70  32.00 -30.00   62
 10  \w   -110.00 -19.00   0.50    0.20    --  -38.70 -21.00 150.00  182
 11  \w     20.00  65.00   0.50    0.20    --   38.70  54.00-150.00   90
 12  \w     73.00 101.00   0.50    0.20    --   38.70  54.00-150.00   56
 13  \w     20.00  55.00   0.50    0.20    --   38.70  54.00-120.00   70
 14  \w     31.00 106.00   0.50    0.20    --   38.70  32.00 150.00  150
 15  \w     22.00  50.00   0.50    0.20    --   38.70  21.00  90.00   56
 16  \w     64.00 111.00   0.50    0.20    --   38.70  21.00  90.00   94
 17  \w     -7.00  58.00   0.50    0.20    --   38.70 -21.00   0.00  130
 18  \w     46.00  71.00   0.50    0.20    --   38.70  32.00   0.00   50
 19  \w     60.00  92.00   0.50    0.20    --   38.70  54.00-120.00   64
 20  \w     42.00 121.00   0.50    0.20    --  104.92 -53.00 -60.00  158
 21  \w    132.00 157.00   0.50    0.20    --  104.92  22.00-120.00   50
 22  \w     41.00 111.00   0.50    0.20    --  104.92 -45.00-180.00  140
 23  \w    114.00 155.00   0.50    0.20    --  104.92  30.00-150.00   82
 24  \w     41.00 118.00   0.50    0.20    --  104.92-133.00   0.00  154
 25  \w     39.00 114.00   0.50    0.20    --  104.92-111.00   0.00  150
 26  \w     42.00 123.00   0.50    0.20    --  104.92-133.00-150.00  162
 27  \w     92.00 151.00   0.50    0.20    --  104.92  30.00  90.00  118
 28  \w     87.00 152.00   0.50    0.20    --  104.92  61.00  90.00  130
 29  \w     84.00 121.00   0.50    0.20    --  104.92 -53.00  90.00   74
 30  \w     84.00 130.00   0.50    0.20    --  104.92  77.00  60.00   92
 31  \w     38.00 123.00   0.50    0.20    --  104.92 -22.00 120.00  170
 32  \w     60.00  85.00   0.50    0.20    --  104.92 -68.00 -25.00   50
 33  \w   -107.00 -81.00   0.50    0.20    --  -38.70 -32.00   0.00   52
 34  \w    -89.00 -63.00   0.50    0.20    --  -38.70 -43.00 150.00   52
 35  \w    -66.00 -40.00   0.50    0.20    --  -38.70 -32.00   0.00   52
 36  \w    -25.00  12.00   0.50    0.20    --  -38.70 104.00-120.00   74
 37  \w    -77.00 -41.00   0.50    0.20    --  -38.70 104.00-120.00   72
 38  \w     37.00  63.00   0.50    0.20    --   38.70 -77.00-120.00   52
 39  \w     80.00 106.00   0.50    0.20    --   38.70  32.00-120.00   52
 40  \w     15.00  46.00   0.50    0.20    --   38.70  11.00  60.00   62
 41  \w     -3.00  41.00   0.50    0.20    --   38.70 -32.00-180.00   88
 42  \w      7.00  36.00   0.50    0.20    --   38.70 -77.00-120.00   58
 43  \w     25.00  51.00   0.50    0.20    --   38.70  54.00 -90.00   52
 44  \w     76.00 101.00   0.50    0.20    --   38.70  11.00  60.00   50
 45  \w    129.00 156.00   0.50    0.20    --  104.92  77.00-120.00   54
 46  \w     80.00 106.00   0.50    0.20    --  104.92  77.00-120.00   52
 47  \w     40.00 119.00   0.50    0.20    --  104.92 -30.00 -30.00  158
 48  \w    132.00 157.00   0.50    0.20    --  104.92  22.00  30.00   50
 49  \w     49.00 104.00   0.50    0.20    --  104.92 -86.00   0.00  110
 50  \w     85.00 152.00   0.50    0.20    --  104.92  53.00 -90.00  134
 51  \w     81.00 114.00   0.50    0.20    --  104.92  69.00-150.00   66
 52  \w     78.00 112.00   0.50    0.20    --  104.92  77.00-180.00   68
 53  \w     92.00 122.00   0.50    0.20    --  104.92 -45.00 -30.00   60
 54  \w     79.00 152.00   0.50    0.20    --  104.92  77.00 150.00  146
 55  \w     87.00 113.00   0.50    0.20    --  104.92  53.00-180.00   52
 56  \w    125.00 150.00   0.50    0.20    --  104.92  53.00-180.00   50
 57  \w     41.00  66.00   0.50    0.20    --  104.92 -45.00 -30.00   50
 58  \w     78.00 104.00   0.50    0.20    --  104.92  77.00-150.00   52
 59  \w    115.00 145.00   0.50    0.20    --  104.92 111.00 120.00   60
 60  \w     85.00 150.00   0.50    0.20    --  104.92  53.00-120.00  130
 61  \w     83.00 125.00   0.50    0.20    --  104.92 111.00 -30.00   84
 62  \w     88.00 124.00   0.50    0.20    --  104.92 111.00   0.00   72
 63  \w     86.00 112.00   0.50    0.20    --  104.92  61.00-180.00   52
 64  \w    116.00 142.00   0.50    0.20    --  104.92  75.00-163.69   52
 65  \w     85.00 111.00   0.50    0.20    --  104.92  53.00-150.00   52
 66  \w     81.00 106.00   0.50    0.20    --  104.92  69.00-120.00   50
 67  \w     79.00 104.00   0.50    0.20    --  104.92  75.00-163.69   50
 68  \w     89.00 144.00   0.50    0.20    --  104.92  93.00 120.00  110
 69  \w    127.00 152.00   0.50    0.20    --  104.92  69.00-150.00   50
 70  \w     82.00 117.00   0.50    0.20    --  104.92  69.00-180.00   70
 71  \w     83.00 108.00   0.50    0.20    --  104.92  61.00-120.00   50
;
_diffrn_measurement_device 'four-circle diffractometer'
_diffrn_measurement_device_type 'SuperNova, Single source at offset/far, HyPix3000'
_diffrn_measurement_method '\w scans'
_diffrn_orient_matrix_type 'CrysAlisPro convention (1999,Acta A55,543-557)'
_diffrn_orient_matrix_UB_11 -0.0698815000
_diffrn_orient_matrix_UB_12 0.0596089000
_diffrn_orient_matrix_UB_13 0.0700695000
_diffrn_orient_matrix_UB_21 -0.0456241000
_diffrn_orient_matrix_UB_22 0.0514839000
_diffrn_orient_matrix_UB_23 -0.0928312000
_diffrn_orient_matrix_UB_31 -0.1024297000
_diffrn_orient_matrix_UB_32 -0.0636225000
_diffrn_orient_matrix_UB_33 -0.0094274000
_diffrn_radiation_monochromator mirror
_diffrn_radiation_probe x-ray
_diffrn_radiation_type CuK\a
_diffrn_radiation_wavelength 1.54184
_diffrn_reflns_av_R_equivalents 0.0294
_diffrn_reflns_av_unetI/netI 0.0163
_diffrn_reflns_Laue_measured_fraction_full 0.997
_diffrn_reflns_Laue_measured_fraction_max 0.993
_diffrn_reflns_limit_h_max 13
_diffrn_reflns_limit_h_min -14
_diffrn_reflns_limit_k_max 18
_diffrn_reflns_limit_k_min -18
_diffrn_reflns_limit_l_max 16
_diffrn_reflns_limit_l_min -15
_diffrn_reflns_number 23811
_diffrn_reflns_point_group_measured_fraction_full 0.997
_diffrn_reflns_point_group_measured_fraction_max 0.993
_diffrn_reflns_theta_full 67.684
_diffrn_reflns_theta_max 72.901
_diffrn_reflns_theta_min 4.434
_diffrn_source 'micro-focus sealed X-ray tube'
_diffrn_source_type 'SuperNova (Cu) X-ray Source'
_exptl_absorpt_coefficient_mu 2.867
_exptl_absorpt_correction_T_max 1.00000
_exptl_absorpt_correction_T_min 0.47509
_exptl_absorpt_correction_type multi-scan
_exptl_absorpt_process_details
;
CrysAlisPro 1.171.39.46e (Rigaku Oxford Diffraction, 2018)
Empirical absorption correction using spherical harmonics,
 implemented in SCALE3 ABSPACK scaling algorithm.
;
_exptl_crystal_colour colorless
_exptl_crystal_density_diffrn 1.521
_exptl_crystal_description prizm
_exptl_crystal_F_000 1096
_exptl_crystal_size_max 0.24
_exptl_crystal_size_mid 0.16
_exptl_crystal_size_min 0.14
_refine_diff_density_max 0.545
_refine_diff_density_min -1.189
_refine_diff_density_rms 0.092
_refine_ls_extinction_coef 0.00271(18)
_refine_ls_extinction_expression Fc^*^=kFc[1+0.001xFc^2^\l^3^/sin(2\q)]^-1/4^
_refine_ls_extinction_method 'SHELXL-2018/3 (Sheldrick 2018)'
_refine_ls_goodness_of_fit_ref 1.087
_refine_ls_hydrogen_treatment constr
_refine_ls_matrix_type full
_refine_ls_number_parameters 312
_refine_ls_number_reflns 4641
_refine_ls_number_restraints 0
_refine_ls_restrained_S_all 1.087
_refine_ls_R_factor_all 0.0402
_refine_ls_R_factor_gt 0.0398
_refine_ls_shift/su_max 0.001
_refine_ls_shift/su_mean 0.000
_refine_ls_structure_factor_coef Fsqd
_refine_ls_weighting_details 'w=1/[\s^2^(Fo^2^)+(0.0661P)^2^+3.5162P] where P=(Fo^2^+2Fc^2^)/3'
_refine_ls_weighting_scheme calc
_refine_ls_wR_factor_gt 0.1143
_refine_ls_wR_factor_ref 0.1147
_reflns_Friedel_coverage 0.000
_reflns_number_gt 4579
_reflns_number_total 4641
_reflns_threshold_expression 'I > 2\s(I)'
_cod_data_source_file c9ob01301f2.cif
_cod_data_source_block 10681-11733_agf1
_cod_depositor_comments 'Adding full bibliography for 7156931--7156934.cif.'
_cod_database_code 7156934
_shelx_shelxl_version_number 2018/3
_chemical_oxdiff_formula 'C23 H22 Br N O9'
_shelx_space_group_comment
;
The symmetry employed for this shelxl refinement is uniquely defined
by the following loop, which should always be used as a source of
symmetry information in preference to the above space-group names.
They are only intended as comments.
;
_reflns_odcompleteness_completeness 100.00
_reflns_odcompleteness_iscentric 1
_reflns_odcompleteness_theta 70.93
_olex2_refinement_description
;
1. Fixed Uiso
 At 1.2 times of:
  All C(H) groups, All C(H,H) groups
 At 1.5 times of:
  All C(H,H,H) groups
2.a Ternary CH refined with riding coordinates:
 C21(H21)
2.b Secondary CH2 refined with riding coordinates:
 C22(H22A,H22B), C23(H23A,H23B)
2.c Aromatic/amide H refined with riding coordinates:
 C7(H7), C6(H6), C9(H9), C10(H10), C8(H8)
2.d Idealised Me refined as rotating group:
 C16(H16A,H16B,H16C), C19(H19A,H19B,H19C), C17(H17A,H17B,H17C), C13(H13A,H13B,
 H13C)
;
_olex2_submission_special_instructions 'No special instructions were received'
_oxdiff_exptl_absorpt_empirical_details
;
Empirical correction (ABSPACK) includes:
- Absorption correction using spherical harmonics
- Frame scaling
;
_oxdiff_exptl_absorpt_empirical_full_max 1.683
_oxdiff_exptl_absorpt_empirical_full_min 0.697

loop_
_space_group_symop_operation_xyz
'x, y, z'
'-x+1/2, y+1/2, -z+1/2'
'-x, -y, -z'
'x-1/2, -y-1/2, z-1/2'

loop_
_atom_site_label
_atom_site_type_symbol
_atom_site_fract_x
_atom_site_fract_y
_atom_site_fract_z
_atom_site_U_iso_or_equiv
_atom_site_adp_type
_atom_site_occupancy
_atom_site_site_symmetry_order
_atom_site_calc_flag
_atom_site_refinement_flags_posn
Br1 Br 0.53255(2) 0.62091(2) 0.52420(2) 0.02259(13) Uani 1 1 d .
O8 O 0.20922(14) 0.46350(10) 0.33496(12) 0.0165(3) Uani 1 1 d .
O1 O 0.43897(14) 0.66903(11) 0.15918(12) 0.0181(4) Uani 1 1 d .
O6 O 0.18953(14) 0.67399(10) 0.06739(11) 0.0131(3) Uani 1 1 d .
O5 O 0.18196(15) 0.54307(10) -0.01767(12) 0.0164(3) Uani 1 1 d .
O9 O 0.13520(15) 0.74550(11) 0.25970(13) 0.0191(4) Uani 1 1 d .
O7 O 0.06832(15) 0.47269(11) 0.21694(13) 0.0212(4) Uani 1 1 d .
O3 O 0.50288(15) 0.50813(11) 0.25904(12) 0.0198(4) Uani 1 1 d .
O4 O 0.29375(16) 0.46170(11) 0.08631(13) 0.0222(4) Uani 1 1 d .
O2 O 0.65137(15) 0.58672(14) 0.32123(15) 0.0277(4) Uani 1 1 d .
N1 N 0.30724(16) 0.61716(12) 0.27940(14) 0.0111(4) Uani 1 1 d .
C1 C 0.34938(19) 0.63873(15) 0.18603(16) 0.0128(4) Uani 1 1 d .
C3 C 0.18990(18) 0.59698(14) 0.24381(15) 0.0109(4) Uani 1 1 d .
C2 C 0.23755(19) 0.61147(14) 0.13146(17) 0.0117(4) Uani 1 1 d .
C5 C 0.27751(18) 0.64750(15) 0.46010(16) 0.0125(4) Uani 1 1 d .
C20 C 0.10211(19) 0.67125(15) 0.26747(16) 0.0135(4) Uani 1 1 d .
C18 C 0.14863(19) 0.50351(15) 0.26348(16) 0.0129(4) Uani 1 1 d .
C4 C 0.3561(2) 0.61976(13) 0.37854(17) 0.0119(4) Uani 1 1 d .
C7 C 0.1732(2) 0.76049(16) 0.54665(18) 0.0193(5) Uani 1 1 d .
H7 H 0.150129 0.818781 0.552131 0.023 Uiso 1 1 calc R
C11 C 0.4666(2) 0.60142(15) 0.39495(16) 0.0129(4) Uani 1 1 d .
C6 C 0.2431(2) 0.73489(15) 0.46797(17) 0.0151(4) Uani 1 1 d .
H6 H 0.266903 0.775970 0.420662 0.018 Uiso 1 1 calc R
C12 C 0.5519(2) 0.56632(16) 0.32079(18) 0.0172(5) Uani 1 1 d .
C9 C 0.1721(2) 0.61201(17) 0.60970(18) 0.0204(5) Uani 1 1 d .
H9 H 0.148409 0.571096 0.657241 0.024 Uiso 1 1 calc R
C14 C 0.2436(2) 0.52804(15) 0.06727(17) 0.0152(5) Uani 1 1 d .
C10 C 0.2422(2) 0.58577(16) 0.53108(17) 0.0164(5) Uani 1 1 d .
H10 H 0.265373 0.527483 0.525938 0.020 Uiso 1 1 calc R
C15 C 0.1281(2) 0.62979(14) -0.01368(17) 0.0143(5) Uani 1 1 d .
C8 C 0.1375(2) 0.69876(18) 0.61738(18) 0.0207(5) Uani 1 1 d .
H8 H 0.090357 0.715870 0.669851 0.025 Uiso 1 1 calc R
C16 C 0.1502(2) 0.67569(17) -0.11175(17) 0.0215(5) Uani 1 1 d .
H16A H 0.121817 0.734816 -0.108532 0.032 Uiso 1 1 calc GR
H16B H 0.111791 0.644969 -0.166105 0.032 Uiso 1 1 calc GR
H16C H 0.231190 0.676701 -0.123467 0.032 Uiso 1 1 calc GR
C19 C 0.1748(2) 0.37305(16) 0.3548(2) 0.0242(6) Uani 1 1 d .
H19A H 0.179211 0.339365 0.293507 0.036 Uiso 1 1 calc GR
H19B H 0.097526 0.372265 0.378432 0.036 Uiso 1 1 calc GR
H19C H 0.225159 0.348004 0.405447 0.036 Uiso 1 1 calc GR
C21 C -0.0162(2) 0.64824(19) 0.2947(2) 0.0280(6) Uani 1 1 d .
H21 H -0.036285 0.585783 0.298062 0.034 Uiso 1 1 calc R
C17 C 0.0029(2) 0.62040(16) 0.01102(19) 0.0188(5) Uani 1 1 d .
H17A H -0.004722 0.582923 0.068984 0.028 Uiso 1 1 calc GR
H17B H -0.037738 0.595114 -0.045826 0.028 Uiso 1 1 calc GR
H17C H -0.028595 0.677199 0.025612 0.028 Uiso 1 1 calc GR
C22 C -0.1092(2) 0.7123(2) 0.2613(2) 0.0303(6) Uani 1 1 d .
H22A H -0.086453 0.762609 0.221419 0.036 Uiso 1 1 calc R
H22B H -0.183989 0.688327 0.243423 0.036 Uiso 1 1 calc R
C13 C 0.5765(3) 0.4728(2) 0.1814(2) 0.0331(7) Uani 1 1 d .
H13A H 0.533016 0.433740 0.138399 0.050 Uiso 1 1 calc GR
H13B H 0.638998 0.441305 0.212800 0.050 Uiso 1 1 calc GR
H13C H 0.606164 0.520161 0.141547 0.050 Uiso 1 1 calc GR
C23 C -0.0739(3) 0.7105(3) 0.3679(2) 0.0407(8) Uani 1 1 d .
H23A H -0.126826 0.685427 0.415758 0.049 Uiso 1 1 calc R
H23B H -0.029273 0.759723 0.393750 0.049 Uiso 1 1 calc R

loop_
_atom_site_aniso_label
_atom_site_aniso_U_11
_atom_site_aniso_U_22
_atom_site_aniso_U_33
_atom_site_aniso_U_23
_atom_site_aniso_U_13
_atom_site_aniso_U_12
Br1 0.02311(18) 0.02468(18) 0.01972(18) 0.00077(9) -0.00584(11) 0.00072(9)
O8 0.0184(8) 0.0138(8) 0.0172(8) 0.0043(6) -0.0027(6) -0.0013(6)
O1 0.0160(8) 0.0216(8) 0.0169(8) 0.0039(6) 0.0031(6) -0.0041(6)
O6 0.0198(8) 0.0120(7) 0.0074(7) 0.0006(6) -0.0040(6) -0.0011(6)
O5 0.0253(8) 0.0137(8) 0.0103(7) -0.0025(6) -0.0004(6) -0.0006(6)
O9 0.0222(8) 0.0155(8) 0.0195(8) -0.0033(6) -0.0011(7) 0.0016(7)
O7 0.0247(9) 0.0218(9) 0.0170(8) 0.0030(7) -0.0061(7) -0.0094(7)
O3 0.0238(9) 0.0200(8) 0.0158(8) -0.0047(7) 0.0040(7) 0.0068(7)
O4 0.0325(10) 0.0157(8) 0.0185(8) -0.0022(7) -0.0002(7) 0.0053(7)
O2 0.0164(9) 0.0353(11) 0.0316(10) -0.0021(8) 0.0046(7) 0.0012(8)
N1 0.0106(9) 0.0150(9) 0.0077(9) -0.0006(6) 0.0000(7) -0.0022(6)
C1 0.0172(11) 0.0116(9) 0.0094(10) 0.0000(8) -0.0005(8) 0.0013(8)
C3 0.0121(10) 0.0136(10) 0.0068(9) -0.0004(8) -0.0007(7) -0.0012(8)
C2 0.0152(10) 0.0121(10) 0.0079(10) 0.0006(8) 0.0014(8) -0.0002(8)
C5 0.0130(10) 0.0168(10) 0.0075(10) -0.0021(8) -0.0022(8) 0.0002(8)
C20 0.0155(10) 0.0188(11) 0.0062(9) 0.0002(8) -0.0012(8) 0.0035(8)
C18 0.0161(10) 0.0136(10) 0.0091(10) -0.0011(8) 0.0022(8) -0.0009(8)
C4 0.0174(11) 0.0103(10) 0.0078(10) 0.0002(7) -0.0005(8) -0.0015(8)
C7 0.0246(12) 0.0208(12) 0.0124(11) -0.0040(9) -0.0027(9) 0.0073(9)
C11 0.0179(11) 0.0127(10) 0.0079(10) -0.0003(8) -0.0033(8) -0.0013(8)
C6 0.0193(11) 0.0158(11) 0.0101(10) -0.0013(8) -0.0020(8) 0.0002(9)
C12 0.0184(11) 0.0171(11) 0.0161(11) 0.0038(9) 0.0006(9) 0.0045(9)
C9 0.0229(12) 0.0278(13) 0.0106(11) 0.0027(9) 0.0035(9) 0.0019(10)
C14 0.0196(11) 0.0156(11) 0.0104(10) -0.0023(8) 0.0028(8) -0.0028(9)
C10 0.0199(11) 0.0175(11) 0.0119(10) 0.0008(9) 0.0008(9) 0.0019(9)
C15 0.0212(11) 0.0132(10) 0.0086(10) -0.0006(8) -0.0012(9) -0.0013(8)
C8 0.0206(11) 0.0320(13) 0.0097(10) -0.0015(9) 0.0011(9) 0.0074(10)
C16 0.0352(14) 0.0215(12) 0.0077(10) 0.0027(9) 0.0017(9) -0.0010(10)
C19 0.0277(13) 0.0139(12) 0.0308(14) 0.0098(10) -0.0012(11) -0.0025(9)
C21 0.0199(12) 0.0263(13) 0.0384(15) 0.0065(12) 0.0126(11) 0.0042(11)
C17 0.0189(12) 0.0214(12) 0.0159(11) -0.0007(9) -0.0017(9) -0.0032(9)
C22 0.0180(12) 0.0422(16) 0.0306(15) -0.0011(12) 0.0017(11) 0.0079(11)
C13 0.0378(16) 0.0366(16) 0.0253(14) -0.0093(12) 0.0104(12) 0.0148(13)
C23 0.0300(15) 0.068(2) 0.0243(14) 0.0053(14) 0.0123(12) 0.0226(15)

loop_
_atom_type_symbol
_atom_type_description
_atom_type_scat_dispersion_real
_atom_type_scat_dispersion_imag
_atom_type_scat_source
C C 0.0181 0.0091 'International Tables Vol C Tables 4.2.6.8 and 6.1.1.4'
H H 0.0000 0.0000 'International Tables Vol C Tables 4.2.6.8 and 6.1.1.4'
Br Br -0.6763 1.2805 'International Tables Vol C Tables 4.2.6.8 and 6.1.1.4'
N N 0.0311 0.0180 'International Tables Vol C Tables 4.2.6.8 and 6.1.1.4'
O O 0.0492 0.0322 'International Tables Vol C Tables 4.2.6.8 and 6.1.1.4'

loop_
_geom_angle_atom_site_label_1
_geom_angle_atom_site_label_2
_geom_angle_atom_site_label_3
_geom_angle
C18 O8 C19 114.80(19)
C2 O6 C15 108.78(16)
C14 O5 C15 110.33(17)
C12 O3 C13 115.3(2)
C1 N1 C3 96.31(17)
C1 N1 C4 132.58(19)
C4 N1 C3 130.94(18)
O1 C1 N1 133.1(2)
O1 C1 C2 134.5(2)
N1 C1 C2 92.35(17)
N1 C3 C2 85.98(15)
N1 C3 C20 113.25(17)
N1 C3 C18 115.79(17)
C20 C3 C2 108.97(17)
C18 C3 C2 113.61(17)
C18 C3 C20 115.52(18)
O6 C2 C1 115.53(18)
O6 C2 C3 120.97(18)
O6 C2 C14 104.76(17)
C1 C2 C3 84.83(16)
C14 C2 C1 115.88(19)
C14 C2 C3 114.69(17)
C6 C5 C4 120.4(2)
C6 C5 C10 120.2(2)
C10 C5 C4 119.3(2)
O9 C20 C3 116.9(2)
O9 C20 C21 123.3(2)
C21 C20 C3 119.8(2)
O8 C18 C3 112.74(18)
O7 C18 O8 125.9(2)
O7 C18 C3 121.4(2)
N1 C4 C5 115.72(19)
C11 C4 N1 120.9(2)
C11 C4 C5 123.3(2)
C6 C7 H7 120.0
C6 C7 C8 120.0(2)
C8 C7 H7 120.0
C4 C11 Br1 119.44(17)
C4 C11 C12 128.1(2)
C12 C11 Br1 112.43(16)
C5 C6 H6 120.1
C7 C6 C5 119.8(2)
C7 C6 H6 120.1
O3 C12 C11 110.72(19)
O2 C12 O3 125.5(2)
O2 C12 C11 123.7(2)
C10 C9 H9 119.9
C8 C9 H9 119.9
C8 C9 C10 120.3(2)
O5 C14 C2 107.00(19)
O4 C14 O5 125.0(2)
O4 C14 C2 128.0(2)
C5 C10 H10 120.2
C9 C10 C5 119.5(2)
C9 C10 H10 120.2
O6 C15 O5 103.90(17)
O6 C15 C16 109.43(18)
O6 C15 C17 110.61(18)
O5 C15 C16 107.95(19)
O5 C15 C17 109.89(18)
C16 C15 C17 114.5(2)
C7 C8 H8 119.9
C9 C8 C7 120.1(2)
C9 C8 H8 119.9
C15 C16 H16A 109.5
C15 C16 H16B 109.5
C15 C16 H16C 109.5
H16A C16 H16B 109.5
H16A C16 H16C 109.5
H16B C16 H16C 109.5
O8 C19 H19A 109.5
O8 C19 H19B 109.5
O8 C19 H19C 109.5
H19A C19 H19B 109.5
H19A C19 H19C 109.5
H19B C19 H19C 109.5
C20 C21 H21 117.8
C20 C21 C22 116.3(2)
C20 C21 C23 115.8(3)
C22 C21 H21 117.8
C22 C21 C23 57.43(19)
C23 C21 H21 117.8
C15 C17 H17A 109.5
C15 C17 H17B 109.5
C15 C17 H17C 109.5
H17A C17 H17B 109.5
H17A C17 H17C 109.5
H17B C17 H17C 109.5
C21 C22 H22A 117.6
C21 C22 H22B 117.6
H22A C22 H22B 114.7
C23 C22 C21 61.4(2)
C23 C22 H22A 117.6
C23 C22 H22B 117.6
O3 C13 H13A 109.5
O3 C13 H13B 109.5
O3 C13 H13C 109.5
H13A C13 H13B 109.5
H13A C13 H13C 109.5
H13B C13 H13C 109.5
C21 C23 H23A 117.7
C21 C23 H23B 117.7
C22 C23 C21 61.2(2)
C22 C23 H23A 117.7
C22 C23 H23B 117.7
H23A C23 H23B 114.8

loop_
_geom_bond_atom_site_label_1
_geom_bond_atom_site_label_2
_geom_bond_distance
Br1 C11 1.882(2)
O8 C18 1.317(3)
O8 C19 1.459(3)
O1 C1 1.202(3)
O6 C2 1.384(3)
O6 C15 1.443(3)
O5 C14 1.340(3)
O5 C15 1.463(3)
O9 C20 1.199(3)
O7 C18 1.205(3)
O3 C12 1.326(3)
O3 C13 1.454(3)
O4 C14 1.191(3)
O2 C12 1.200(3)
N1 C1 1.376(3)
N1 C3 1.470(3)
N1 C4 1.418(3)
C1 C2 1.534(3)
C3 C2 1.610(3)
C3 C20 1.561(3)
C3 C18 1.525(3)
C2 C14 1.529(3)
C5 C4 1.489(3)
C5 C6 1.394(3)
C5 C10 1.395(3)
C20 C21 1.475(3)
C4 C11 1.332(3)
C7 H7 0.9300
C7 C6 1.389(3)
C7 C8 1.394(4)
C11 C12 1.508(3)
C6 H6 0.9300
C9 H9 0.9300
C9 C10 1.393(3)
C9 C8 1.385(4)
C10 H10 0.9300
C15 C16 1.498(3)
C15 C17 1.509(3)
C8 H8 0.9300
C16 H16A 0.9600
C16 H16B 0.9600
C16 H16C 0.9600
C19 H19A 0.9600
C19 H19B 0.9600
C19 H19C 0.9600
C21 H21 0.9800
C21 C22 1.516(4)
C21 C23 1.520(4)
C17 H17A 0.9600
C17 H17B 0.9600
C17 H17C 0.9600
C22 H22A 0.9700
C22 H22B 0.9700
C22 C23 1.459(4)
C13 H13A 0.9600
C13 H13B 0.9600
C13 H13C 0.9600
C23 H23A 0.9700
C23 H23B 0.9700

loop_
_geom_torsion_atom_site_label_1
_geom_torsion_atom_site_label_2
_geom_torsion_atom_site_label_3
_geom_torsion_atom_site_label_4
_geom_torsion
Br1 C11 C12 O3 143.14(16)
Br1 C11 C12 O2 -34.4(3)
O1 C1 C2 O6 -51.3(4)
O1 C1 C2 C3 -173.3(3)
O1 C1 C2 C14 71.8(3)
O6 C2 C14 O5 -11.2(2)
O6 C2 C14 O4 168.1(2)
O9 C20 C21 C22 30.7(4)
O9 C20 C21 C23 -34.0(4)
N1 C1 C2 O6 127.32(19)
N1 C1 C2 C3 5.35(16)
N1 C1 C2 C14 -109.6(2)
N1 C3 C2 O6 -121.8(2)
N1 C3 C2 C1 -5.02(15)
N1 C3 C2 C14 111.1(2)
N1 C3 C20 O9 37.9(3)
N1 C3 C20 C21 -144.0(2)
N1 C3 C18 O8 19.4(3)
N1 C3 C18 O7 -161.0(2)
N1 C4 C11 Br1 171.49(15)
N1 C4 C11 C12 -7.7(4)
C1 N1 C3 C2 5.61(16)
C1 N1 C3 C20 -103.32(19)
C1 N1 C3 C18 119.94(19)
C1 N1 C4 C5 142.0(2)
C1 N1 C4 C11 -35.6(3)
C1 C2 C14 O5 -139.72(19)
C1 C2 C14 O4 39.5(3)
C3 N1 C1 O1 172.8(3)
C3 N1 C1 C2 -5.87(17)
C3 N1 C4 C5 -32.2(3)
C3 N1 C4 C11 150.2(2)
C3 C2 C14 O5 123.80(19)
C3 C2 C14 O4 -57.0(3)
C3 C20 C21 C22 -147.3(2)
C3 C20 C21 C23 148.0(2)
C2 O6 C15 O5 -23.3(2)
C2 O6 C15 C16 -138.4(2)
C2 O6 C15 C17 94.6(2)
C2 C3 C20 O9 -56.0(2)
C2 C3 C20 C21 122.2(2)
C2 C3 C18 O8 116.6(2)
C2 C3 C18 O7 -63.7(3)
C5 C4 C11 Br1 -5.9(3)
C5 C4 C11 C12 174.9(2)
C20 C3 C2 O6 -8.6(3)
C20 C3 C2 C1 108.20(18)
C20 C3 C2 C14 -135.6(2)
C20 C3 C18 O8 -116.4(2)
C20 C3 C18 O7 63.3(3)
C20 C21 C22 C23 -105.0(3)
C20 C21 C23 C22 106.0(3)
C18 C3 C2 O6 121.8(2)
C18 C3 C2 C1 -121.46(18)
C18 C3 C2 C14 -5.3(3)
C18 C3 C20 O9 174.75(19)
C18 C3 C20 C21 -7.1(3)
C4 N1 C1 O1 -2.8(4)
C4 N1 C1 C2 178.6(2)
C4 N1 C3 C2 -178.7(2)
C4 N1 C3 C20 72.3(3)
C4 N1 C3 C18 -64.4(3)
C4 C5 C6 C7 -177.6(2)
C4 C5 C10 C9 177.7(2)
C4 C11 C12 O3 -37.6(3)
C4 C11 C12 O2 144.9(3)
C6 C5 C4 N1 -72.4(3)
C6 C5 C4 C11 105.2(3)
C6 C5 C10 C9 0.2(3)
C6 C7 C8 C9 0.3(4)
C14 O5 C15 O6 15.9(2)
C14 O5 C15 C16 132.0(2)
C14 O5 C15 C17 -102.5(2)
C10 C5 C4 N1 110.2(2)
C10 C5 C4 C11 -72.3(3)
C10 C5 C6 C7 -0.2(3)
C10 C9 C8 C7 -0.3(4)
C15 O6 C2 C1 150.10(18)
C15 O6 C2 C3 -110.1(2)
C15 O6 C2 C14 21.3(2)
C15 O5 C14 O4 177.4(2)
C15 O5 C14 C2 -3.3(2)
C8 C7 C6 C5 -0.1(4)
C8 C9 C10 C5 0.1(4)
C19 O8 C18 O7 1.9(3)
C19 O8 C18 C3 -178.52(19)
C13 O3 C12 O2 -5.1(4)
C13 O3 C12 C11 177.4(2)
